data_1543936
loop_
_publ_author_name
'Guo, Ran'
'Zheng, Yan'
'Ma, Jun-An'

_publ_section_title
;
 Electrophilic Reaction of 2,2,2-Trifluorodiazoethane with the in Situ
 Generated N-Heterocyclic Carbenes: Access to N-Aminoguanidines.
;
_journal_issue 17
_journal_name_full 'Organic letters'
_journal_page_first 4170
_journal_page_last 4173
_journal_paper_doi 10.1021/acs.orglett.6b01191
_journal_volume 18
_journal_year 2016
_chemical_formula_sum 'C11 H11 Cl F3 N5'
_chemical_formula_weight 305.70
_chemical_name_systematic
; 
 ? 
;
_space_group_IT_number 14
_symmetry_cell_setting monoclinic
_symmetry_space_group_name_Hall '-P 2ybc'
_symmetry_space_group_name_H-M 'P 1 21/c 1'
_atom_sites_solution_hydrogens geom
_atom_sites_solution_primary direct
_atom_sites_solution_secondary difmap
_audit_creation_method SHELXL-97
_cell_angle_alpha 90.00
_cell_angle_beta 96.201(6)
_cell_angle_gamma 90.00
_cell_formula_units_Z 4
_cell_length_a 4.737(2)
_cell_length_b 17.240(7)
_cell_length_c 16.170(7)
_cell_measurement_reflns_used 1089
_cell_measurement_temperature 296(2)
_cell_measurement_theta_max 20.36
_cell_measurement_theta_min 2.36
_cell_volume 1312.8(10)
_computing_cell_refinement 'Bruker SMART'
_computing_data_collection 'Bruker SMART'
_computing_data_reduction 'Bruker SAINT'
_computing_molecular_graphics 'Bruker SHELXTL'
_computing_publication_material 'Bruker SHELXTL'
_computing_structure_refinement 'SHELXL-97 (Sheldrick, 1997)'
_computing_structure_solution 'SHELXS-97 (Sheldrick, 1990)'
_diffrn_ambient_temperature 296(2)
_diffrn_measured_fraction_theta_full 0.996
_diffrn_measured_fraction_theta_max 0.996
_diffrn_measurement_device_type 'CCD area detector'
_diffrn_measurement_method 'phi and omega scans'
_diffrn_radiation_monochromator graphite
_diffrn_radiation_source 'fine-focus sealed tube'
_diffrn_radiation_type MoK\a
_diffrn_radiation_wavelength 0.71073
_diffrn_reflns_av_R_equivalents 0.0452
_diffrn_reflns_av_sigmaI/netI 0.0607
_diffrn_reflns_limit_h_max 5
_diffrn_reflns_limit_h_min -4
_diffrn_reflns_limit_k_max 21
_diffrn_reflns_limit_k_min -19
_diffrn_reflns_limit_l_max 19
_diffrn_reflns_limit_l_min -19
_diffrn_reflns_number 7294
_diffrn_reflns_theta_full 26.00
_diffrn_reflns_theta_max 26.00
_diffrn_reflns_theta_min 1.73
_exptl_absorpt_coefficient_mu 0.324
_exptl_absorpt_correction_T_max 0.9683
_exptl_absorpt_correction_T_min 0.9147
_exptl_absorpt_correction_type multi-scan
_exptl_absorpt_process_details SADABS
_exptl_crystal_colour COLORLESS
_exptl_crystal_density_diffrn 1.547
_exptl_crystal_density_meas ?
_exptl_crystal_density_method 'not measured'
_exptl_crystal_description BLOCK
_exptl_crystal_F_000 624
_exptl_crystal_size_max 0.28
_exptl_crystal_size_mid 0.22
_exptl_crystal_size_min 0.10
_refine_diff_density_max 0.394
_refine_diff_density_min -0.312
_refine_diff_density_rms 0.051
_refine_ls_extinction_coef 0.0046(15)
_refine_ls_extinction_expression Fc^*^=kFc[1+0.001xFc^2^\l^3^/sin(2\q)]^-1/4^
_refine_ls_extinction_method SHELXL
_refine_ls_goodness_of_fit_ref 1.015
_refine_ls_hydrogen_treatment mixed
_refine_ls_matrix_type full
_refine_ls_number_parameters 182
_refine_ls_number_reflns 2557
_refine_ls_number_restraints 0
_refine_ls_restrained_S_all 1.015
_refine_ls_R_factor_all 0.1114
_refine_ls_R_factor_gt 0.0503
_refine_ls_shift/su_max 0.000
_refine_ls_shift/su_mean 0.000
_refine_ls_structure_factor_coef Fsqd
_refine_ls_weighting_details 'calc w=1/[\s^2^(Fo^2^)+(0.0562P)^2^+0.3624P] where P=(Fo^2^+2Fc^2^)/3'
_refine_ls_weighting_scheme calc
_refine_ls_wR_factor_gt 0.1106
_refine_ls_wR_factor_ref 0.1398
_reflns_number_gt 1399
_reflns_number_total 2557
_reflns_threshold_expression >2sigma(I)
_cod_data_source_file ol6b01191_si_004.cif
_cod_data_source_block 160320a
_cod_depositor_comments
;
The following automatic conversions were performed:

'_symmetry_cell_setting' value 'Monoclinic' changed to 'monoclinic'
according to
/usr/data/users/saulius/crontab/automatic-downloads/rss-feeds/ACS/lib/dictionaries/cif_core.dic
dictionary named 'cif_core.dic' version 2.4.2 from 2011-04-26.

'_exptl_absorpt_correction_type' value 'MULTI-SCAN' changed to
'multi-scan' according to
/usr/data/users/saulius/crontab/automatic-downloads/rss-feeds/ACS/lib/dictionaries/cif_core.dic
dictionary named 'cif_core.dic' version 2.4.2 from 2011-04-26.

'_exptl_crystal_density_meas' value 'NONE' was changed to '?' - the
value is perceived as not measured.

Automatic conversion script
Id: cif_fix_values 4268 2015-11-12 08:31:59Z antanas 

 Adding full bibliography for 1543936--1543938.cif.
;
_cod_original_cell_volume 1312.9(10)
_cod_original_sg_symbol_H-M P2(1)/c
_cod_database_code 1543936

loop_
_symmetry_equiv_pos_as_xyz
'x, y, z'
'-x, y+1/2, -z+1/2'
'-x, -y, -z'
'x, -y-1/2, z-1/2'

loop_
_atom_site_label
_atom_site_type_symbol
_atom_site_fract_x
_atom_site_fract_y
_atom_site_fract_z
_atom_site_U_iso_or_equiv
_atom_site_adp_type
_atom_site_occupancy
_atom_site_symmetry_multiplicity
_atom_site_calc_flag
_atom_site_refinement_flags
Cl1 Cl -0.6370(2) 0.48012(6) 0.12419(6) 0.0685(4) Uani 1 1 d .
F1 F 0.7179(7) 0.49003(15) 0.59864(16) 0.1169(11) Uani 1 1 d .
F2 F 0.6899(6) 0.38048(15) 0.65148(13) 0.0932(9) Uani 1 1 d .
F3 F 1.0723(5) 0.41648(19) 0.61285(18) 0.1263(12) Uani 1 1 d .
N1 N -0.3322(6) 0.35566(16) 0.11898(15) 0.0457(7) Uani 1 1 d .
N2 N 0.2156(6) 0.21818(14) 0.33545(15) 0.0417(7) Uani 1 1 d .
N3 N 0.2276(6) 0.20377(15) 0.47103(15) 0.0471(7) Uani 1 1 d .
H3A H 0.3721 0.1976 0.5213 0.057 Uiso 1 1 d R
N4 N 0.4902(6) 0.30686(15) 0.41553(15) 0.0470(7) Uani 1 1 d .
N5 N 0.5633(6) 0.32667(15) 0.49769(15) 0.0459(7) Uani 1 1 d .
C1 C -0.1301(7) 0.30590(18) 0.15049(18) 0.0411(8) Uani 1 1 d .
H1 H -0.0893 0.2639 0.1178 0.049 Uiso 1 1 calc R
C2 C -0.3806(7) 0.41526(18) 0.1664(2) 0.0440(8) Uani 1 1 d .
C3 C -0.2460(8) 0.42787(19) 0.2446(2) 0.0502(9) Uani 1 1 d .
H3 H -0.2913 0.4705 0.2758 0.060 Uiso 1 1 calc R
C4 C -0.0433(7) 0.37597(19) 0.27530(18) 0.0477(9) Uani 1 1 d .
H4 H 0.0519 0.3830 0.3281 0.057 Uiso 1 1 calc R
C5 C 0.0200(6) 0.31283(17) 0.22755(17) 0.0356(7) Uani 1 1 d .
C6 C 0.2503(7) 0.25561(19) 0.25698(18) 0.0431(8) Uani 1 1 d .
H6A H 0.2574 0.2159 0.2148 0.052 Uiso 1 1 calc R
H6B H 0.4313 0.2824 0.2623 0.052 Uiso 1 1 calc R
C7 C 0.0133(7) 0.15722(19) 0.34450(19) 0.0495(9) Uani 1 1 d .
H7A H 0.0458 0.1132 0.3094 0.059 Uiso 1 1 calc R
H7B H -0.1798 0.1755 0.3310 0.059 Uiso 1 1 calc R
C8 C 0.0706(8) 0.1364(2) 0.43572(19) 0.0527(10) Uani 1 1 d .
H8A H -0.1051 0.1293 0.4605 0.063 Uiso 1 1 calc R
H8B H 0.1835 0.0895 0.4434 0.063 Uiso 1 1 calc R
C9 C 0.3239(7) 0.24635(18) 0.41015(18) 0.0384(8) Uani 1 1 d .
C10 C 0.7138(8) 0.3866(2) 0.5079(2) 0.0556(10) Uani 1 1 d .
H10 H 0.7721 0.4118 0.4618 0.067 Uiso 1 1 calc R
C11 C 0.7986(9) 0.4173(2) 0.5911(2) 0.0587(10) Uani 1 1 d .

loop_
_atom_site_aniso_label
_atom_site_aniso_U_11
_atom_site_aniso_U_22
_atom_site_aniso_U_33
_atom_site_aniso_U_23
_atom_site_aniso_U_13
_atom_site_aniso_U_12
Cl1 0.0707(7) 0.0580(6) 0.0749(7) 0.0114(5) -0.0008(5) 0.0169(5)
F1 0.183(3) 0.0555(17) 0.1003(19) -0.0260(14) -0.040(2) 0.0157(17)
F2 0.128(2) 0.0992(19) 0.0491(13) -0.0111(13) -0.0068(14) -0.0264(17)
F3 0.0605(17) 0.198(3) 0.113(2) -0.069(2) -0.0241(16) -0.0087(18)
N1 0.0519(18) 0.0467(17) 0.0371(15) 0.0003(13) -0.0020(13) 0.0028(14)
N2 0.0510(17) 0.0430(16) 0.0297(13) 0.0016(12) -0.0026(13) -0.0115(13)
N3 0.0537(17) 0.0517(18) 0.0336(14) 0.0035(13) -0.0055(13) -0.0129(14)
N4 0.0554(18) 0.0486(17) 0.0343(15) -0.0025(12) -0.0075(13) -0.0158(14)
N5 0.0519(18) 0.0447(18) 0.0380(15) -0.0018(12) -0.0082(13) -0.0042(14)
C1 0.049(2) 0.0380(18) 0.0355(17) -0.0054(14) 0.0018(16) -0.0007(16)
C2 0.047(2) 0.042(2) 0.0425(19) 0.0051(16) 0.0037(16) -0.0010(16)
C3 0.061(2) 0.042(2) 0.048(2) -0.0094(16) 0.0063(18) -0.0008(18)
C4 0.055(2) 0.051(2) 0.0346(17) -0.0086(16) -0.0054(16) -0.0027(18)
C5 0.0391(18) 0.0392(18) 0.0281(16) 0.0001(13) 0.0022(14) -0.0067(15)
C6 0.0440(19) 0.051(2) 0.0330(17) -0.0010(15) -0.0002(15) -0.0022(16)
C7 0.054(2) 0.048(2) 0.0446(19) -0.0008(16) -0.0024(17) -0.0137(18)
C8 0.066(2) 0.049(2) 0.0411(19) -0.0005(16) -0.0031(18) -0.0150(18)
C9 0.0383(18) 0.0422(19) 0.0327(16) 0.0005(14) -0.0044(14) -0.0015(15)
C10 0.068(3) 0.052(2) 0.045(2) -0.0014(17) -0.0053(18) -0.0138(19)
C11 0.066(3) 0.048(2) 0.058(2) -0.0094(19) -0.012(2) -0.008(2)

loop_
_atom_type_symbol
_atom_type_description
_atom_type_scat_dispersion_real
_atom_type_scat_dispersion_imag
_atom_type_scat_source
C C 0.0033 0.0016 'International Tables Vol C Tables 4.2.6.8 and 6.1.1.4'
H H 0.0000 0.0000 'International Tables Vol C Tables 4.2.6.8 and 6.1.1.4'
N N 0.0061 0.0033 'International Tables Vol C Tables 4.2.6.8 and 6.1.1.4'
F F 0.0171 0.0103 'International Tables Vol C Tables 4.2.6.8 and 6.1.1.4'
Cl Cl 0.1484 0.1585 'International Tables Vol C Tables 4.2.6.8 and 6.1.1.4'

loop_
_geom_angle_atom_site_label_1
_geom_angle_atom_site_label_2
_geom_angle_atom_site_label_3
_geom_angle
C2 N1 C1 116.1(3)
C9 N2 C7 111.4(2)
C9 N2 C6 123.7(3)
C7 N2 C6 123.6(2)
C9 N3 C8 110.2(3)
C9 N3 H3A 113.0
C8 N3 H3A 120.2
C9 N4 N5 110.4(2)
C10 N5 N4 114.2(3)
N1 C1 C5 124.5(3)
N1 C1 H1 117.7
C5 C1 H1 117.7
N1 C2 C3 124.6(3)
N1 C2 Cl1 115.6(2)
C3 C2 Cl1 119.8(3)
C4 C3 C2 118.1(3)
C4 C3 H3 121.0
C2 C3 H3 121.0
C3 C4 C5 119.8(3)
C3 C4 H4 120.1
C5 C4 H4 120.1
C1 C5 C4 116.9(3)
C1 C5 C6 121.0(3)
C4 C5 C6 122.0(3)
N2 C6 C5 114.9(3)
N2 C6 H6A 108.5
C5 C6 H6A 108.5
N2 C6 H6B 108.5
C5 C6 H6B 108.5
H6A C6 H6B 107.5
N2 C7 C8 102.8(2)
N2 C7 H7A 111.2
C8 C7 H7A 111.2
N2 C7 H7B 111.2
C8 C7 H7B 111.2
H7A C7 H7B 109.1
N3 C8 C7 102.8(3)
N3 C8 H8A 111.2
C7 C8 H8A 111.2
N3 C8 H8B 111.2
C7 C8 H8B 111.2
H8A C8 H8B 109.1
N4 C9 N3 129.6(3)
N4 C9 N2 121.0(3)
N3 C9 N2 109.4(3)
N5 C10 C11 121.0(3)
N5 C10 H10 119.5
C11 C10 H10 119.5
F3 C11 F2 104.5(3)
F3 C11 F1 105.9(3)
F2 C11 F1 104.4(3)
F3 C11 C10 114.2(4)
F2 C11 C10 114.7(3)
F1 C11 C10 112.1(3)

loop_
_geom_bond_atom_site_label_1
_geom_bond_atom_site_label_2
_geom_bond_distance
Cl1 C2 1.735(3)
F1 C11 1.320(4)
F2 C11 1.316(4)
F3 C11 1.306(4)
N1 C2 1.317(4)
N1 C1 1.344(4)
N2 C9 1.351(4)
N2 C7 1.440(4)
N2 C6 1.449(4)
N3 C9 1.347(4)
N3 C8 1.462(4)
N3 H3A 1.0099
N4 C9 1.305(4)
N4 N5 1.379(3)
N5 C10 1.256(4)
C1 C5 1.372(4)
C1 H1 0.9300
C2 C3 1.371(4)
C3 C4 1.366(5)
C3 H3 0.9300
C4 C5 1.386(4)
C4 H4 0.9300
C5 C6 1.509(4)
C6 H6A 0.9700
C6 H6B 0.9700
C7 C8 1.514(4)
C7 H7A 0.9700
C7 H7B 0.9700
C8 H8A 0.9700
C8 H8B 0.9700
C10 C11 1.461(5)
C10 H10 0.9300

loop_
_geom_torsion_atom_site_label_1
_geom_torsion_atom_site_label_2
_geom_torsion_atom_site_label_3
_geom_torsion_atom_site_label_4
_geom_torsion
C9 N4 N5 C10 -177.1(3)
C2 N1 C1 C5 1.3(5)
C1 N1 C2 C3 -1.8(5)
C1 N1 C2 Cl1 178.8(2)
N1 C2 C3 C4 1.3(5)
Cl1 C2 C3 C4 -179.3(3)
C2 C3 C4 C5 -0.1(5)
N1 C1 C5 C4 -0.2(5)
N1 C1 C5 C6 -178.0(3)
C3 C4 C5 C1 -0.4(5)
C3 C4 C5 C6 177.4(3)
C9 N2 C6 C5 -90.4(4)
C7 N2 C6 C5 75.4(4)
C1 C5 C6 N2 -124.8(3)
C4 C5 C6 N2 57.5(4)
C9 N2 C7 C8 -15.0(4)
C6 N2 C7 C8 177.6(3)
C9 N3 C8 C7 -16.0(4)
N2 C7 C8 N3 17.8(3)
N5 N4 C9 N3 -1.2(5)
N5 N4 C9 N2 177.3(3)
C8 N3 C9 N4 -174.0(3)
C8 N3 C9 N2 7.3(4)
C7 N2 C9 N4 -173.4(3)
C6 N2 C9 N4 -6.0(5)
C7 N2 C9 N3 5.5(4)
C6 N2 C9 N3 172.8(3)
N4 N5 C10 C11 177.2(3)
N5 C10 C11 F3 116.4(4)
N5 C10 C11 F2 -4.3(6)
N5 C10 C11 F1 -123.1(4)
